data_1566650
loop_
_publ_author_name
'Komatsu, K.'
'Noritake, F.'
'Machida, S.'
'Sano-Furukawa, A.'
'Hattori, T.'
'Yamane, R.'
'Kagi, H.'

_publ_section_title
;
 Partially ordered state of ice XV
;
_journal_name_full 'Scientific Reports'
_journal_page_first 28920
_journal_volume 6
_journal_year 2016
_chemical_formula_sum 'D2 O'
_chemical_name_common 'ice XV'
_space_group_IT_number 59
_space_group_name_Hall '-P 2ab 2a'
_space_group_name_H-M_alt 'P m m n :2'
_cell_angle_alpha 90.000000
_cell_angle_beta 90.000000
_cell_angle_gamma 90.000000
_cell_formula_units_Z 10
_cell_length_a 6.2450(6)
_cell_length_b 6.2420(6)
_cell_length_c 5.77577(9)
_cell_volume 225.15(3)
_cod_data_source_file iceXV_Komatsu2016Pmmn.cif
_cod_data_source_block iceXV_Komatsu2016
_cod_original_cell_volume 225.144(4)
_cod_original_sg_symbol_H-M 'P m m n'
_cod_original_formula_sum 'D2 O1'
_cod_database_code 1566650

loop_
_space_group_symop_operation_xyz
'x, y, z'
'-x, -y, -z'
'-x+1/2, -y+1/2, z'
'x+1/2, y+1/2, -z'
'-x, y+1/2, -z'
'x, -y+1/2, z'
'x+1/2, -y, -z'
'-x+1/2, y, z'

loop_
_atom_site_type_symbol
_atom_site_label
_atom_site_fract_x
_atom_site_fract_y
_atom_site_fract_z
_atom_site_occupancy
_atom_site_thermal_displace_type
_atom_site_U_iso_or_equiv
_atom_site_symmetry_multiplicity
O O1 0.75 0.25 0.75 1.0 Uiso 0.0122(3) 2
O O2 0.75 0.5266(8) 0.1228(7) 1.0 Uiso 0.0122(3) 4
D D1 0.75 0.4535(9) -0.0192(11) 0.666(4) Uiso 0.0189(3) 4
D D2 0.75 0.3541(15) -0.144(2) 0.334(4) Uiso 0.0189(3) 4
D D3 0.75 0.6733(10) 0.1381(10) 0.5 Uiso 0.0189(3) 4
D D4 0.1401(11) 0.5296(12) 0.7701(9) 0.4170(19) Uiso 0.0189(3) 8
O O2' 0.5323(8) 0.75 0.6316(8) 1.0 Uiso 0.0122(3) 4
D D1' 0.468(2) 0.75 0.497(2) 0.334(4) Uiso 0.0189(3) 4
D D4' 0.4660(10) 0.8685(8) 0.6974(7) 0.5830(19) Uiso 0.0189(3) 8
D D3' 0.6902(10) 0.75 0.6112(10) 0.5 Uiso 0.0189(3) 4
D D2' 0.3742(8) 0.75 0.3488(12) 0.666(4) Uiso 0.0189(3) 4
